data_4062244
loop_
_publ_author_name
'Rojo, Isabel'
'Teixidor, Francesc'
'Kivek\"as, Raikko'
'Sillanp\"a\"a, Reijo'
'Vi\~nas, Clara'

_publ_section_title
;
 Methylation and Demethylation in Cobaltabis(dicarbollide) Derivatives
;
_journal_issue 23
_journal_name_full Organometallics
_journal_page_first 4642
_journal_page_last 4646
_journal_paper_doi 10.1021/om030412r
_journal_volume 22
_journal_year 2003
_chemical_formula_moiety 'C36 H30 N P2, C6 H26 B18 Co'
_chemical_formula_sum 'C42 H56 B18 Co N P2'
_chemical_formula_weight 890.33
_space_group_IT_number 15
_symmetry_cell_setting monoclinic
_symmetry_space_group_name_Hall '-C 2yc'
_symmetry_space_group_name_H-M 'C 1 2/c 1'
_cell_angle_alpha 90.00
_cell_angle_beta 115.9374(11)
_cell_angle_gamma 90.00
_cell_formula_units_Z 4
_cell_length_a 30.9930(7)
_cell_length_b 8.9763(2)
_cell_length_c 18.5724(5)
_cell_measurement_temperature 173(2)
_cell_volume 4646.44(19)
_diffrn_ambient_temperature 173(2)
_exptl_crystal_density_diffrn 1.273
_cod_original_sg_symbol_H-M 'C 2/c'
_cod_database_code 4062244

loop_
_symmetry_equiv_pos_as_xyz
'x, y, z'
'-x, y, -z+1/2'
'x+1/2, y+1/2, z'
'-x+1/2, y+1/2, -z+1/2'
'-x, -y, -z'
'x, -y, z-1/2'
'-x+1/2, -y+1/2, -z'
'x+1/2, -y+1/2, z-1/2'

loop_
_atom_site_label
_atom_site_type_symbol
_atom_site_fract_x
_atom_site_fract_y
_atom_site_fract_z
_atom_site_U_iso_or_equiv
_atom_site_adp_type
_atom_site_occupancy
_atom_site_calc_flag
_atom_site_refinement_flags
_atom_site_disorder_assembly
_atom_site_disorder_group
Co3 Co 0.2500 0.7500 0.0000 0.02665(18) Uani 1 d S . .
C1 C 0.28406(11) 0.9183(4) 0.07551(18) 0.0370(8) Uani 1 d . . .
H1 H 0.2821 1.0177 0.0378 0.044 Uiso 1 calc R . .
C2 C 0.23696(11) 0.8544(4) 0.08466(19) 0.0369(9) Uani 1 d . . .
H2 H 0.2006 0.9068 0.0534 0.044 Uiso 1 calc R . .
B4 B 0.32190(12) 0.7772(5) 0.0810(2) 0.0370(10) Uani 1 d . . .
H4 H 0.3457 0.7735 0.0499 0.044 Uiso 1 calc R . .
B5 B 0.33442(14) 0.9021(6) 0.1627(2) 0.0496(12) Uani 1 d . . .
H5 H 0.3654 0.9812 0.1831 0.060 Uiso 1 calc R . .
B6 B 0.27938(15) 0.9547(6) 0.1633(2) 0.0489(12) Uani 1 d . . .
H6 H 0.2733 1.0673 0.1833 0.059 Uiso 1 calc R . .
B7 B 0.24037(13) 0.6659(5) 0.0976(2) 0.0356(9) Uani 1 d . . .
H7 H 0.2092 0.5875 0.0776 0.043 Uiso 1 calc R . .
B8 B 0.29613(13) 0.6096(5) 0.0979(2) 0.0412(10) Uani 1 d . . .
B9 B 0.34177(15) 0.7093(6) 0.1799(2) 0.0508(13) Uani 1 d . . .
H9 H 0.3783 0.6592 0.2132 0.061 Uiso 1 calc R . .
B10 B 0.31602(16) 0.8169(6) 0.2304(3) 0.0562(13) Uani 1 d . . .
H10 H 0.3351 0.8377 0.2964 0.067 Uiso 1 calc R . .
B11 B 0.25319(15) 0.7911(5) 0.1798(2) 0.0456(11) Uani 1 d . . .
H11 H 0.2298 0.7959 0.2116 0.055 Uiso 1 calc R . .
B12 B 0.29163(15) 0.6408(6) 0.1911(2) 0.0493(12) Uani 1 d . . .
H12 H 0.2942 0.5454 0.2316 0.059 Uiso 1 calc R . .
C13 C 0.30615(12) 0.4568(4) 0.0779(2) 0.0421(9) Uani 1 d . . .
H13A H 0.3405 0.4359 0.1072 0.063 Uiso 1 calc R . .
H13B H 0.2965 0.4498 0.0203 0.063 Uiso 1 calc R . .
H13C H 0.2880 0.3842 0.0932 0.063 Uiso 1 calc R . .
P P 0.00508(3) 0.91026(9) 0.33483(4) 0.0200(2) Uani 1 d . . .
N N 0.0000 0.8601(4) 0.2500 0.0233(8) Uani 1 d S . .
C14 C 0.06131(10) 0.8488(3) 0.41309(16) 0.0221(7) Uani 1 d . . .
C15 C 0.08387(10) 0.7232(3) 0.40163(17) 0.0273(7) Uani 1 d . . .
H15 H 0.0708 0.6750 0.3510 0.033 Uiso 1 calc R . .
C16 C 0.12505(11) 0.6681(4) 0.46328(19) 0.0371(8) Uani 1 d . . .
H16 H 0.1399 0.5810 0.4554 0.044 Uiso 1 calc R . .
C17 C 0.14465(11) 0.7399(4) 0.53652(19) 0.0403(9) Uani 1 d . . .
H17 H 0.1732 0.7025 0.5788 0.048 Uiso 1 calc R . .
C18 C 0.12302(11) 0.8654(4) 0.54860(18) 0.0381(9) Uani 1 d . . .
H18 H 0.1368 0.9145 0.5990 0.046 Uiso 1 calc R . .
C19 C 0.08134(11) 0.9201(4) 0.48745(17) 0.0322(8) Uani 1 d . . .
H19 H 0.0663 1.0061 0.4961 0.039 Uiso 1 calc R . .
C20 C -0.04247(10) 0.8255(3) 0.35113(17) 0.0230(7) Uani 1 d . . .
C21 C -0.08845(10) 0.8259(4) 0.28930(19) 0.0351(8) Uani 1 d . . .
H21 H -0.0942 0.8711 0.2397 0.042 Uiso 1 calc R . .
C22 C -0.12603(11) 0.7616(4) 0.2989(2) 0.0442(9) Uani 1 d . . .
H22 H -0.1575 0.7643 0.2564 0.053 Uiso 1 calc R . .
C23 C -0.11769(13) 0.6931(4) 0.3706(2) 0.0462(10) Uani 1 d . . .
H23 H -0.1434 0.6477 0.3772 0.055 Uiso 1 calc R . .
C24 C -0.07239(13) 0.6910(4) 0.4319(2) 0.0439(9) Uani 1 d . . .
H24 H -0.0668 0.6438 0.4810 0.053 Uiso 1 calc R . .
C25 C -0.03448(11) 0.7571(4) 0.42329(18) 0.0322(7) Uani 1 d . . .
H25 H -0.0032 0.7557 0.4664 0.039 Uiso 1 calc R . .
C26 C 0.00292(10) 1.1084(3) 0.34734(16) 0.0229(7) Uani 1 d . . .
C27 C -0.03607(10) 1.1774(3) 0.35165(16) 0.0255(7) Uani 1 d . . .
H27 H -0.0616 1.1194 0.3522 0.031 Uiso 1 calc R . .
C28 C -0.03746(11) 1.3316(4) 0.35507(19) 0.0357(8) Uani 1 d . . .
H28 H -0.0639 1.3796 0.3583 0.043 Uiso 1 calc R . .
C29 C -0.00056(12) 1.4152(4) 0.3538(2) 0.0429(9) Uani 1 d . . .
H29 H -0.0019 1.5208 0.3555 0.052 Uiso 1 calc R . .
C30 C 0.03857(12) 1.3469(4) 0.3500(2) 0.0376(8) Uani 1 d . . .
H30 H 0.0639 1.4056 0.3493 0.045 Uiso 1 calc R . .
C31 C 0.04072(10) 1.1935(4) 0.34732(17) 0.0288(7) Uani 1 d . . .
H31 H 0.0676 1.1462 0.3455 0.035 Uiso 1 calc R . .

loop_
_atom_site_aniso_label
_atom_site_aniso_U_11
_atom_site_aniso_U_22
_atom_site_aniso_U_33
_atom_site_aniso_U_23
_atom_site_aniso_U_13
_atom_site_aniso_U_12
Co3 0.0203(3) 0.0346(4) 0.0269(3) 0.0030(3) 0.0121(2) 0.0014(3)
C1 0.0350(18) 0.045(2) 0.0356(18) -0.0069(16) 0.0198(16) -0.0088(16)
C2 0.0310(18) 0.047(2) 0.0369(19) -0.0048(16) 0.0191(16) -0.0034(15)
B4 0.0240(18) 0.055(3) 0.032(2) 0.0014(19) 0.0124(16) 0.0011(18)
B5 0.036(2) 0.077(3) 0.036(2) -0.010(2) 0.0160(19) -0.018(2)
B6 0.051(3) 0.058(3) 0.048(3) -0.019(2) 0.031(2) -0.019(2)
B7 0.036(2) 0.042(3) 0.034(2) 0.0009(18) 0.0210(18) -0.0056(19)
B8 0.030(2) 0.054(3) 0.039(2) 0.012(2) 0.0137(18) 0.0098(19)
B9 0.035(2) 0.079(4) 0.034(2) 0.011(2) 0.0110(19) 0.004(2)
B10 0.048(3) 0.084(4) 0.036(2) -0.002(2) 0.018(2) -0.017(3)
B11 0.044(2) 0.066(3) 0.034(2) -0.008(2) 0.0241(19) -0.013(2)
B12 0.050(3) 0.064(3) 0.038(2) 0.009(2) 0.023(2) -0.001(2)
C13 0.0434(19) 0.040(2) 0.047(2) 0.0119(17) 0.0244(17) 0.0211(17)
P 0.0216(4) 0.0181(4) 0.0224(4) -0.0009(3) 0.0117(3) 0.0005(3)
N 0.0273(18) 0.021(2) 0.0230(18) 0.000 0.0122(15) 0.000
C14 0.0232(15) 0.0196(17) 0.0246(15) -0.0014(12) 0.0115(13) -0.0027(12)
C15 0.0290(16) 0.0250(19) 0.0277(16) -0.0016(13) 0.0122(14) 0.0017(13)
C16 0.0364(19) 0.035(2) 0.042(2) 0.0052(16) 0.0189(17) 0.0143(16)
C17 0.0296(17) 0.055(2) 0.0315(18) 0.0083(18) 0.0087(15) 0.0107(17)
C18 0.0346(18) 0.050(2) 0.0247(17) -0.0036(16) 0.0085(15) 0.0009(17)
C19 0.0338(17) 0.033(2) 0.0292(17) -0.0036(15) 0.0130(15) 0.0040(15)
C20 0.0299(16) 0.0176(16) 0.0285(16) -0.0038(13) 0.0193(14) 0.0000(13)
C21 0.0304(18) 0.040(2) 0.0368(19) -0.0004(16) 0.0159(16) -0.0035(16)
C22 0.0300(17) 0.052(2) 0.055(2) -0.009(2) 0.0222(17) -0.0088(17)
C23 0.048(2) 0.038(2) 0.072(3) -0.007(2) 0.045(2) -0.0094(17)
C24 0.056(2) 0.044(2) 0.051(2) 0.0062(18) 0.042(2) -0.0011(19)
C25 0.0398(17) 0.0330(19) 0.0325(17) -0.0020(15) 0.0241(15) -0.0004(16)
C26 0.0248(15) 0.0202(17) 0.0234(15) -0.0021(13) 0.0101(13) 0.0016(13)
C27 0.0236(16) 0.0267(19) 0.0253(16) -0.0034(14) 0.0099(13) 0.0005(14)
C28 0.0349(18) 0.030(2) 0.043(2) -0.0063(16) 0.0173(16) 0.0092(16)
C29 0.048(2) 0.0197(19) 0.055(2) -0.0075(17) 0.0170(18) 0.0015(17)
C30 0.0361(19) 0.024(2) 0.053(2) -0.0046(16) 0.0192(17) -0.0046(15)
C31 0.0264(16) 0.0244(18) 0.0357(18) -0.0038(14) 0.0136(15) 0.0009(14)

loop_
_geom_bond_atom_site_label_1
_geom_bond_atom_site_label_2
_geom_bond_distance
_geom_bond_site_symmetry_2
_geom_bond_publ_flag
Co3 C1 2.017(3) . ?
Co3 C1 2.017(3) 7_565 ?
Co3 C2 2.017(3) . ?
Co3 C2 2.017(3) 7_565 ?
Co3 B4 2.087(3) 7_565 ?
Co3 B4 2.087(3) . ?
Co3 B7 2.101(4) . ?
Co3 B7 2.101(4) 7_565 ?
Co3 B8 2.159(4) . ?
Co3 B8 2.159(4) 7_565 ?
C1 C2 1.645(4) . ?
C1 B5 1.693(5) . ?
C1 B4 1.698(5) . ?
C1 B6 1.731(5) . ?
C1 H1 1.1200 . ?
C2 B7 1.706(5) . ?
C2 B11 1.708(5) . ?
C2 B6 1.730(5) . ?
C2 H2 1.1200 . ?
B4 B9 1.771(5) . ?
B4 B5 1.787(6) . ?
B4 B8 1.794(6) . ?
B4 H4 1.1200 . ?
B5 B9 1.756(7) . ?
B5 B10 1.766(6) . ?
B5 B6 1.775(6) . ?
B5 H5 1.1200 . ?
B6 B11 1.768(6) . ?
B6 B10 1.770(7) . ?
B6 H6 1.1200 . ?
B7 B12 1.782(5) . ?
B7 B11 1.794(6) . ?
B7 B8 1.798(5) . ?
B7 H7 1.1200 . ?
B8 C13 1.488(6) . ?
B8 B9 1.800(6) . ?
B8 B12 1.818(6) . ?
B9 B10 1.761(7) . ?
B9 B12 1.766(6) . ?
B9 H9 1.1200 . ?
B10 B12 1.766(7) . ?
B10 B11 1.768(6) . ?
B10 H10 1.1200 . ?
B11 B12 1.751(7) . ?
B11 H11 1.1200 . ?
B12 H12 1.1200 . ?
C13 H13A 0.9800 . ?
C13 H13B 0.9800 . ?
C13 H13C 0.9800 . ?
P N 1.5787(12) . ?
P C20 1.798(3) . ?
P C26 1.798(3) . ?
P C14 1.799(3) . ?
N P 1.5787(12) 2 ?
C14 C15 1.391(4) . ?
C14 C19 1.397(4) . ?
C15 C16 1.381(4) . ?
C15 H15 0.9500 . ?
C16 C17 1.383(5) . ?
C16 H16 0.9500 . ?
C17 C18 1.379(5) . ?
C17 H17 0.9500 . ?
C18 C19 1.384(4) . ?
C18 H18 0.9500 . ?
C19 H19 0.9500 . ?
C20 C21 1.385(4) . ?
C20 C25 1.394(4) . ?
C21 C22 1.379(4) . ?
C21 H21 0.9500 . ?
C22 C23 1.385(5) . ?
C22 H22 0.9500 . ?
C23 C24 1.368(5) . ?
C23 H23 0.9500 . ?
C24 C25 1.387(4) . ?
C24 H24 0.9500 . ?
C25 H25 0.9500 . ?
C26 C27 1.392(4) . ?
C26 C31 1.399(4) . ?
C27 C28 1.387(4) . ?
C27 H27 0.9500 . ?
C28 C29 1.377(5) . ?
C28 H28 0.9500 . ?
C29 C30 1.388(5) . ?
C29 H29 0.9500 . ?
C30 C31 1.380(4) . ?
C30 H30 0.9500 . ?
C31 H31 0.9500 . ?
